data_2228605
loop_
_publ_author_name
'Wera, Micha\/l'
'Serdiuk, Ilia E.'
'Roshal, Alexander D.'
'B\/la\.zejowski, Jerzy'

_publ_section_title
;
 2-(4-Fluorophenyl)-3-hydroxy-4<i>H</i>-chromen-4-one
;
_journal_coeditor_code XU5076
_journal_issue 12
_journal_name_full 'Acta Crystallographica Section E'
_journal_page_first o3122
_journal_paper_doi 10.1107/S1600536810045083
_journal_volume 66
_journal_year 2010
_chemical_formula_iupac 'C15 H9 F O3'
_chemical_formula_moiety 'C15 H9 F O3'
_chemical_formula_sum 'C15 H9 F O3'
_chemical_formula_weight 256.22
_chemical_name_systematic
;
2-(4-Fluorophenyl)-3-hydroxy-4<i>H</i>-chromen-4-one
;
_space_group_IT_number 14
_symmetry_cell_setting monoclinic
_symmetry_space_group_name_Hall '-P 2ybc'
_symmetry_space_group_name_H-M 'P 1 21/c 1'
_atom_sites_solution_hydrogens geom
_atom_sites_solution_primary direct
_atom_sites_solution_secondary difmap
_audit_creation_method SHELXL-97
_cell_angle_alpha 90.00
_cell_angle_beta 103.906(6)
_cell_angle_gamma 90.00
_cell_formula_units_Z 4
_cell_length_a 15.5971(9)
_cell_length_b 3.8790(2)
_cell_length_c 19.1655(12)
_cell_measurement_reflns_used 1729
_cell_measurement_temperature 295(2)
_cell_measurement_theta_max 25.05
_cell_measurement_theta_min 3.86
_cell_volume 1125.55(12)
_computing_cell_refinement '<i>CrysAlis RED</i> (Oxford Diffraction, 2008)'
_computing_data_collection '<i>CrysAlis CCD</i> (Oxford Diffraction, 2008)'
_computing_data_reduction '<i>CrysAlis RED</i> (Oxford Diffraction, 2008)'
_computing_molecular_graphics '<i>ORTEP-3</i> (Farrugia, 1997)'
_computing_publication_material '<i>SHELXL97</i> (Sheldrick, 2008) and <i>PLATON</i> (Spek, 2009)'
_computing_structure_refinement '<i>SHELXL97</i> (Sheldrick, 2008)'
_computing_structure_solution '<i>SHELXS97</i> (Sheldrick, 2008)'
_diffrn_ambient_temperature 295(2)
_diffrn_detector_area_resol_mean 10.4002
_diffrn_measured_fraction_theta_full 0.996
_diffrn_measured_fraction_theta_max 0.996
_diffrn_measurement_device_type 'Oxford Diffraction Gemini R Ultra Ruby CCD'
_diffrn_measurement_method \w
_diffrn_radiation_monochromator graphite
_diffrn_radiation_source 'Enhance (Mo) X-ray Source'
_diffrn_radiation_type MoK\a
_diffrn_radiation_wavelength 0.71073
_diffrn_reflns_av_R_equivalents 0.0258
_diffrn_reflns_av_sigmaI/netI 0.0168
_diffrn_reflns_limit_h_max 14
_diffrn_reflns_limit_h_min -18
_diffrn_reflns_limit_k_max 4
_diffrn_reflns_limit_k_min -4
_diffrn_reflns_limit_l_max 22
_diffrn_reflns_limit_l_min -20
_diffrn_reflns_number 7973
_diffrn_reflns_theta_full 25.05
_diffrn_reflns_theta_max 25.05
_diffrn_reflns_theta_min 3.86
_diffrn_standards_number 0
_exptl_absorpt_coefficient_mu 0.116
_exptl_absorpt_correction_T_max 0.991
_exptl_absorpt_correction_T_min 0.956
_exptl_absorpt_correction_type multi-scan
_exptl_absorpt_process_details
;
(CrysAlis RED; Oxford Diffraction, 2008)
;
_exptl_crystal_colour yellow
_exptl_crystal_density_diffrn 1.512
_exptl_crystal_density_method 'not measured'
_exptl_crystal_description plate
_exptl_crystal_F_000 528
_exptl_crystal_size_max 0.6
_exptl_crystal_size_mid 0.4
_exptl_crystal_size_min 0.05
_refine_diff_density_max 0.207
_refine_diff_density_min -0.211
_refine_ls_extinction_coef 0.010(2)
_refine_ls_extinction_expression Fc^*^=kFc[1+0.001xFc^2^\l^3^/sin(2\q)]^-1/4^
_refine_ls_extinction_method '<i>SHELXL97</i> (Sheldrick, 2008)'
_refine_ls_goodness_of_fit_ref 1.122
_refine_ls_hydrogen_treatment mixed
_refine_ls_matrix_type full
_refine_ls_number_parameters 176
_refine_ls_number_reflns 1999
_refine_ls_number_restraints 0
_refine_ls_restrained_S_all 1.122
_refine_ls_R_factor_all 0.0595
_refine_ls_R_factor_gt 0.0499
_refine_ls_shift/su_max 0.000
_refine_ls_shift/su_mean 0.000
_refine_ls_structure_factor_coef Fsqd
_refine_ls_weighting_details 'calc w=1/[\s^2^(Fo^2^)+(0.0392P)^2^+0.8330P] where P=(Fo^2^+2Fc^2^)/3'
_refine_ls_weighting_scheme calc
_refine_ls_wR_factor_gt 0.1086
_refine_ls_wR_factor_ref 0.1133
_reflns_number_gt 1729
_reflns_number_total 1999
_reflns_threshold_expression I>2sigma(I)
_cod_data_source_file xu5076.cif
_cod_data_source_block I
_cod_original_cell_volume 1125.55(11)
_cod_original_sg_symbol_H-M 'P 21/c'
_cod_database_code 2228605
_cod_database_fobs_code 2228605

loop_
_symmetry_equiv_pos_as_xyz
'x, y, z'
'-x, y+1/2, -z+1/2'
'-x, -y, -z'
'x, -y-1/2, z-1/2'

loop_
_atom_site_type_symbol
_atom_site_label
_atom_site_fract_x
_atom_site_fract_y
_atom_site_fract_z
_atom_site_U_iso_or_equiv
_atom_site_adp_type
_atom_site_calc_flag
_atom_site_refinement_flags
_atom_site_occupancy
_atom_site_disorder_assembly
_atom_site_disorder_group
O O1 0.78326(8) 0.9690(4) 0.42669(7) 0.0375(4) Uani d . 1 . .
C C2 0.75381(12) 0.8861(5) 0.48666(10) 0.0305(5) Uani d . 1 . .
C C3 0.66843(13) 0.9437(6) 0.48778(10) 0.0340(5) Uani d . 1 . .
C C4 0.60607(13) 1.0994(6) 0.42768(11) 0.0350(5) Uani d . 1 . .
C C5 0.58939(13) 1.3469(6) 0.30419(11) 0.0376(5) Uani d . 1 . .
H H5 0.5310 1.4047 0.3022 0.045 Uiso calc R 1 . .
C C6 0.62406(14) 1.4144(6) 0.24658(12) 0.0421(6) Uani d . 1 . .
H H6 0.5891 1.5134 0.2052 0.051 Uiso calc R 1 . .
C C7 0.71196(15) 1.3346(7) 0.25000(12) 0.0442(6) Uani d . 1 . .
H H7 0.7354 1.3816 0.2108 0.053 Uiso calc R 1 . .
C C8 0.76441(14) 1.1878(7) 0.31031(11) 0.0423(6) Uani d . 1 . .
H H8 0.8232 1.1364 0.3124 0.051 Uiso calc R 1 . .
C C9 0.64095(12) 1.1912(5) 0.36633(10) 0.0306(5) Uani d . 1 . .
C C10 0.72829(12) 1.1169(6) 0.36824(10) 0.0320(5) Uani d . 1 . .
O O11 0.63946(10) 0.8624(5) 0.54678(8) 0.0542(5) Uani d . 1 . .
H H11 0.585(2) 0.891(9) 0.5380(16) 0.081 Uiso d . 1 . .
O O12 0.52826(9) 1.1478(5) 0.42954(9) 0.0554(5) Uani d . 1 . .
C C13 0.82586(12) 0.7435(5) 0.54311(10) 0.0306(5) Uani d . 1 . .
C C14 0.91251(13) 0.7678(6) 0.53545(11) 0.0389(5) Uani d . 1 . .
H H14 0.9230 0.8692 0.4943 0.047 Uiso calc R 1 . .
C C15 0.98280(14) 0.6447(6) 0.58754(11) 0.0420(6) Uani d . 1 . .
H H15 1.0402 0.6623 0.5818 0.050 Uiso calc R 1 . .
C C16 0.96660(13) 0.4969(6) 0.64746(11) 0.0369(5) Uani d . 1 . .
C C17 0.88298(14) 0.4651(6) 0.65736(11) 0.0406(6) Uani d . 1 . .
H H17 0.8736 0.3620 0.6987 0.049 Uiso calc R 1 . .
C C18 0.81276(13) 0.5880(6) 0.60519(11) 0.0366(5) Uani d . 1 . .
H H18 0.7557 0.5667 0.6116 0.044 Uiso calc R 1 . .
F F19 1.03595(8) 0.3745(4) 0.69849(7) 0.0561(4) Uani d . 1 . .

loop_
_atom_site_aniso_label
_atom_site_aniso_U_11
_atom_site_aniso_U_22
_atom_site_aniso_U_33
_atom_site_aniso_U_12
_atom_site_aniso_U_13
_atom_site_aniso_U_23
O1 0.0255(7) 0.0598(10) 0.0287(7) 0.0049(7) 0.0097(6) 0.0056(7)
C2 0.0284(10) 0.0368(12) 0.0278(10) -0.0038(9) 0.0098(8) -0.0027(9)
C3 0.0294(10) 0.0435(12) 0.0310(10) -0.0026(10) 0.0109(8) -0.0009(10)
C4 0.0262(10) 0.0423(12) 0.0375(11) -0.0016(9) 0.0095(9) -0.0022(10)
C5 0.0281(10) 0.0424(13) 0.0409(12) 0.0012(9) 0.0053(9) 0.0008(10)
C6 0.0402(12) 0.0492(14) 0.0346(11) 0.0048(11) 0.0043(9) 0.0049(11)
C7 0.0427(12) 0.0580(15) 0.0343(11) 0.0027(11) 0.0140(10) 0.0054(11)
C8 0.0314(11) 0.0615(16) 0.0363(11) 0.0035(11) 0.0129(9) 0.0020(11)
C9 0.0265(10) 0.0340(11) 0.0314(10) -0.0030(9) 0.0068(8) -0.0043(9)
C10 0.0263(10) 0.0402(12) 0.0284(10) -0.0014(9) 0.0045(8) -0.0028(9)
O11 0.0303(8) 0.0941(15) 0.0432(9) 0.0096(9) 0.0185(7) 0.0201(9)
O12 0.0274(8) 0.0902(14) 0.0523(10) 0.0100(9) 0.0169(7) 0.0174(10)
C13 0.0280(10) 0.0351(11) 0.0292(10) -0.0022(9) 0.0081(8) -0.0043(9)
C14 0.0331(11) 0.0515(14) 0.0342(11) -0.0001(10) 0.0122(9) 0.0077(10)
C15 0.0267(10) 0.0566(15) 0.0429(12) -0.0002(10) 0.0090(9) 0.0054(11)
C16 0.0327(11) 0.0424(13) 0.0320(11) 0.0020(10) 0.0010(9) 0.0002(10)
C17 0.0392(12) 0.0537(15) 0.0302(11) -0.0035(11) 0.0109(9) 0.0040(10)
C18 0.0287(10) 0.0497(13) 0.0328(11) -0.0027(10) 0.0100(8) 0.0006(10)
F19 0.0386(7) 0.0798(11) 0.0443(8) 0.0069(7) -0.0013(6) 0.0139(7)

loop_
_atom_type_symbol
_atom_type_description
_atom_type_scat_dispersion_real
_atom_type_scat_dispersion_imag
_atom_type_scat_source
C C 0.0033 0.0016 'International Tables Vol C Tables 4.2.6.8 and 6.1.1.4'
H H 0.0000 0.0000 'International Tables Vol C Tables 4.2.6.8 and 6.1.1.4'
O O 0.0106 0.0060 'International Tables Vol C Tables 4.2.6.8 and 6.1.1.4'
F F 0.0171 0.0103 'International Tables Vol C Tables 4.2.6.8 and 6.1.1.4'

loop_
_geom_angle_atom_site_label_1
_geom_angle_atom_site_label_2
_geom_angle_atom_site_label_3
_geom_angle_site_symmetry_1
_geom_angle_site_symmetry_3
_geom_angle
_geom_angle_publ_flag
C10 O1 C2 . . 121.01(15) ?
C3 C2 O1 . . 120.12(18) ?
C3 C2 C13 . . 129.15(18) ?
O1 C2 C13 . . 110.73(16) ?
O11 C3 C2 . . 120.13(19) ?
O11 C3 C4 . . 117.82(17) ?
C2 C3 C4 . . 122.04(18) ?
O12 C4 C3 . . 121.08(19) ?
O12 C4 C9 . . 123.13(19) ?
C3 C4 C9 . . 115.79(17) ?
C6 C5 C9 . . 120.73(19) ?
C6 C5 H5 . . 119.6 ?
C9 C5 H5 . . 119.6 ?
C5 C6 C7 . . 119.7(2) ?
C5 C6 H6 . . 120.1 ?
C7 C6 H6 . . 120.1 ?
C8 C7 C6 . . 120.9(2) ?
C8 C7 H7 . . 119.5 ?
C6 C7 H7 . . 119.5 ?
C7 C8 C10 . . 118.86(19) ?
C7 C8 H8 . . 120.6 ?
C10 C8 H8 . . 120.6 ?
C10 C9 C5 . . 118.14(18) ?
C10 C9 C4 . . 119.01(18) ?
C5 C9 C4 . . 122.85(18) ?
O1 C10 C9 . . 122.00(17) ?
O1 C10 C8 . . 116.41(17) ?
C9 C10 C8 . . 121.58(19) ?
C3 O11 H11 . . 109(2) ?
C18 C13 C14 . . 117.60(18) ?
C18 C13 C2 . . 123.34(17) ?
C14 C13 C2 . . 119.05(18) ?
C15 C14 C13 . . 121.43(19) ?
C15 C14 H14 . . 119.3 ?
C13 C14 H14 . . 119.3 ?
C16 C15 C14 . . 118.73(19) ?
C16 C15 H15 . . 120.6 ?
C14 C15 H15 . . 120.6 ?
F19 C16 C15 . . 118.55(19) ?
F19 C16 C17 . . 119.32(19) ?
C15 C16 C17 . . 122.1(2) ?
C16 C17 C18 . . 119.08(19) ?
C16 C17 H17 . . 120.5 ?
C18 C17 H17 . . 120.5 ?
C17 C18 C13 . . 121.04(18) ?
C17 C18 H18 . . 119.5 ?
C13 C18 H18 . . 119.5 ?

loop_
_geom_bond_atom_site_label_1
_geom_bond_atom_site_label_2
_geom_bond_site_symmetry_2
_geom_bond_distance
_geom_bond_publ_flag
O1 C10 . 1.363(2) ?
O1 C2 . 1.374(2) ?
C2 C3 . 1.355(3) ?
C2 C13 . 1.468(3) ?
C3 O11 . 1.352(2) ?
C3 C4 . 1.449(3) ?
C4 O12 . 1.237(2) ?
C4 C9 . 1.454(3) ?
C5 C6 . 1.367(3) ?
C5 C9 . 1.403(3) ?
C5 H5 . 0.9300 ?
C6 C7 . 1.392(3) ?
C6 H6 . 0.9300 ?
C7 C8 . 1.369(3) ?
C7 H7 . 0.9300 ?
C8 C10 . 1.388(3) ?
C8 H8 . 0.9300 ?
C9 C10 . 1.384(3) ?
O11 H11 . 0.83(3) ?
C13 C18 . 1.392(3) ?
C13 C14 . 1.397(3) ?
C14 C15 . 1.379(3) ?
C14 H14 . 0.9300 ?
C15 C16 . 1.360(3) ?
C15 H15 . 0.9300 ?
C16 F19 . 1.358(2) ?
C16 C17 . 1.368(3) ?
C17 C18 . 1.378(3) ?
C17 H17 . 0.9300 ?
C18 H18 . 0.9300 ?

loop_
_geom_hbond_atom_site_label_D
_geom_hbond_atom_site_label_H
_geom_hbond_atom_site_label_A
_geom_hbond_site_symmetry_D
_geom_hbond_site_symmetry_H
_geom_hbond_site_symmetry_A
_geom_hbond_distance_DH
_geom_hbond_distance_HA
_geom_hbond_distance_DA
_geom_hbond_angle_DHA
_geom_hbond_publ_flag
O11 H11 O12 1_555 1_555 1_555 0.83(3) 2.28(3) 2.722(2) 113(3) y
O11 H11 O12 1_555 1_555 3_676 0.83(3) 2.02(3) 2.761(2) 149(3) y

loop_
_geom_torsion_atom_site_label_1
_geom_torsion_atom_site_label_2
_geom_torsion_atom_site_label_3
_geom_torsion_atom_site_label_4
_geom_torsion_site_symmetry_1
_geom_torsion_site_symmetry_2
_geom_torsion_site_symmetry_3
_geom_torsion_site_symmetry_4
_geom_torsion
_geom_torsion_publ_flag
C10 O1 C2 C3 . . . . 1.5(3) ?
C10 O1 C2 C13 . . . . -177.75(18) ?
O1 C2 C3 O11 . . . . -179.95(19) ?
C13 C2 C3 O11 . . . . -0.8(4) ?
O1 C2 C3 C4 . . . . -1.4(3) ?
C13 C2 C3 C4 . . . . 177.7(2) ?
O11 C3 C4 O12 . . . . -1.9(3) ?
C2 C3 C4 O12 . . . . 179.5(2) ?
O11 C3 C4 C9 . . . . 178.3(2) ?
C2 C3 C4 C9 . . . . -0.3(3) ?
C9 C5 C6 C7 . . . . -1.3(4) ?
C5 C6 C7 C8 . . . . 0.2(4) ?
C6 C7 C8 C10 . . . . 0.4(4) ?
C6 C5 C9 C10 . . . . 1.7(3) ?
C6 C5 C9 C4 . . . . -177.0(2) ?
O12 C4 C9 C10 . . . . -177.9(2) ?
C3 C4 C9 C10 . . . . 1.9(3) ?
O12 C4 C9 C5 . . . . 0.8(4) ?
C3 C4 C9 C5 . . . . -179.4(2) ?
C2 O1 C10 C9 . . . . 0.2(3) ?
C2 O1 C10 C8 . . . . -179.50(19) ?
C5 C9 C10 O1 . . . . 179.34(19) ?
C4 C9 C10 O1 . . . . -1.9(3) ?
C5 C9 C10 C8 . . . . -1.0(3) ?
C4 C9 C10 C8 . . . . 177.8(2) ?
C7 C8 C10 O1 . . . . 179.6(2) ?
C7 C8 C10 C9 . . . . 0.0(4) ?
C3 C2 C13 C18 . . . . 11.1(4) ?
O1 C2 C13 C18 . . . . -169.68(19) ?
C3 C2 C13 C14 . . . . -167.8(2) ?
O1 C2 C13 C14 . . . . 11.4(3) ?
C18 C13 C14 C15 . . . . -0.4(3) ?
C2 C13 C14 C15 . . . . 178.6(2) ?
C13 C14 C15 C16 . . . . 0.0(4) ?
C14 C15 C16 F19 . . . . 179.7(2) ?
C14 C15 C16 C17 . . . . 0.4(4) ?
F19 C16 C17 C18 . . . . -179.6(2) ?
C15 C16 C17 C18 . . . . -0.3(4) ?
C16 C17 C18 C13 . . . . -0.1(4) ?
C14 C13 C18 C17 . . . . 0.5(3) ?
C2 C13 C18 C17 . . . . -178.5(2) ?

loop_
_cod_related_entry_id
_cod_related_entry_database
_cod_related_entry_code
1 ChemSpider 5661492
